data_4308060
loop_
_publ_author_name
'Kuppuswamy Arumugam'
'James E. Bollinger'
'Mark Fink'
'James P. Donahue'

_publ_contact_author_email donahue@tulane.edu
_publ_contact_author_fax 504-865-5596
_publ_contact_author_phone 504-862-3562
_publ_section_title
;
Preparation and Isolation of Dithiolene Thiophosphoryl Molecules as Stable,
Protected Forms of Dithiolene Ligands
;
_journal_name_full 'Inorganic Chemistry'
_journal_page_first 3283
_journal_page_last 3288
_journal_paper_doi 10.1021/ic0700203
_journal_volume 46
_journal_year 2007
_chemical_formula_sum 'C16 H16 O3'
_chemical_formula_weight 256.30
_chemical_name_common deoxyanisoin
_chemical_name_systematic
; 
 ? 
;
_space_group_IT_number 14
_symmetry_cell_setting monoclinic
_symmetry_space_group_name_Hall '-P 2ybc'
_symmetry_space_group_name_H-M 'P 1 21/c 1'
_atom_sites_solution_hydrogens geom
_atom_sites_solution_primary direct
_atom_sites_solution_secondary difmap
_audit_creation_method SHELXL-97
_cell_angle_alpha 90.00
_cell_angle_beta 93.119(5)
_cell_angle_gamma 90.00
_cell_formula_units_Z 4
_cell_length_a 15.549(4)
_cell_length_b 10.768(3)
_cell_length_c 7.659(2)
_cell_measurement_reflns_used 4697
_cell_measurement_temperature 100(2)
_cell_measurement_theta_max 28.25
_cell_measurement_theta_min 2.30
_cell_volume 1280.5(6)
_computing_cell_refinement 'Bruker SMART (Bruker-AXS, 2000)'
_computing_data_collection 'Bruker SMART (Bruker-AXS, 2000)'
_computing_data_reduction 'Bruker SAINT+ (Bruker-AXS, 2004)'
_computing_molecular_graphics 'Bruker SHELXTL (Bruker-AXS, 2000a)'
_computing_publication_material 'Bruker SHELXTL (Bruker-AXS, 2000a)'
_computing_structure_refinement 'SHELXL-97 (Sheldrick, 1997)'
_computing_structure_solution 'SHELXS-97 (Sheldrick, 1997)'
_diffrn_ambient_temperature 100(2)
_diffrn_measured_fraction_theta_full 0.951
_diffrn_measured_fraction_theta_max 0.951
_diffrn_measurement_device_type 'Bruker-AXS SMART APEX'
_diffrn_measurement_method 'phi and omega scans'
_diffrn_radiation_monochromator graphite
_diffrn_radiation_source 'fine-focus sealed tube'
_diffrn_radiation_type MoK\a
_diffrn_radiation_wavelength 0.71073
_diffrn_reflns_av_R_equivalents 0.0000
_diffrn_reflns_av_sigmaI/netI 0.0403
_diffrn_reflns_limit_h_max 20
_diffrn_reflns_limit_h_min -20
_diffrn_reflns_limit_k_max 14
_diffrn_reflns_limit_k_min -14
_diffrn_reflns_limit_l_max 10
_diffrn_reflns_limit_l_min -10
_diffrn_reflns_number 13560
_diffrn_reflns_theta_full 28.26
_diffrn_reflns_theta_max 28.26
_diffrn_reflns_theta_min 1.31
_exptl_absorpt_coefficient_mu 0.091
_exptl_absorpt_correction_T_max 0.9975
_exptl_absorpt_correction_T_min 0.5946
_exptl_absorpt_correction_type multi-scan
_exptl_absorpt_process_details 'SADABS (Sheldrick, 2002)'
_exptl_crystal_colour white
_exptl_crystal_density_diffrn 1.330
_exptl_crystal_density_method 'not measured'
_exptl_crystal_description plate
_exptl_crystal_F_000 544
_exptl_crystal_size_max 0.37
_exptl_crystal_size_mid 0.19
_exptl_crystal_size_min 0.03
_refine_diff_density_max 0.383
_refine_diff_density_min -0.288
_refine_diff_density_rms 0.060
_refine_ls_extinction_method none
_refine_ls_goodness_of_fit_ref 1.005
_refine_ls_hydrogen_treatment mixed
_refine_ls_matrix_type full
_refine_ls_number_parameters 175
_refine_ls_number_reflns 13560
_refine_ls_number_restraints 0
_refine_ls_restrained_S_all 1.005
_refine_ls_R_factor_all 0.0664
_refine_ls_R_factor_gt 0.0528
_refine_ls_shift/su_max 0.001
_refine_ls_shift/su_mean 0.000
_refine_ls_structure_factor_coef Fsqd
_refine_ls_weighting_details 'calc w=1/[\s^2^(Fo^2^)+(0.0941P)^2^+0.0000P] where P=(Fo^2^+2Fc^2^)/3'
_refine_ls_weighting_scheme calc
_refine_ls_wR_factor_gt 0.1394
_refine_ls_wR_factor_ref 0.1463
_reflns_number_gt 10764
_reflns_number_total 13560
_reflns_threshold_expression >2\s(I)
_cod_data_source_file ic0700203si20070105_024028_7.cif
_cod_data_source_block (H3CO-p-C6H4)C(O)CH2(C6H4-p-OCH3)_7
_cod_depositor_comments
;
The following automatic conversions were performed:
'_symmetry_cell_setting' value 'Monoclinic' changed to 'monoclinic'
according to '/home/saulius/struct/CIF-dictionaries/cif_core.dic'
dictionary named 'cif_core.dic' version 2.4.1 from
2010-06-29.

'_geom_angle_publ_flag' value 'Y' changed to 'y' according to
'/home/saulius/struct/CIF-dictionaries/cif_core.dic' dictionary named
'cif_core.dic' version 2.4.1 from 2010-06-29 (26
times).

'_geom_bond_publ_flag' value 'Y' changed to 'y' according to
'/home/saulius/struct/CIF-dictionaries/cif_core.dic' dictionary named
'cif_core.dic' version 2.4.1 from 2010-06-29 (20 times).

Automatic conversion script
Id: cif_fix_enum 1527 2010-12-29 10:47:43Z saulius 
;
_cod_original_cell_volume 1280.4(6)
_cod_database_code 4308060

loop_
_symmetry_equiv_pos_as_xyz
'x, y, z'
'-x, y+1/2, -z+1/2'
'-x, -y, -z'
'x, -y-1/2, z-1/2'

loop_
_atom_site_label
_atom_site_type_symbol
_atom_site_fract_x
_atom_site_fract_y
_atom_site_fract_z
_atom_site_U_iso_or_equiv
_atom_site_adp_type
_atom_site_occupancy
_atom_site_symmetry_multiplicity
_atom_site_calc_flag
_atom_site_refinement_flags
_atom_site_disorder_assembly
_atom_site_disorder_group
O1 O 0.98850(5) 0.85062(6) 0.32249(10) 0.02415(19) Uani 1 1 d . . .
O2 O 0.20991(4) 0.86477(6) 0.19591(10) 0.02224(19) Uani 1 1 d . . .
O3 O 0.59693(4) 0.75892(7) 0.43994(11) 0.0273(2) Uani 1 1 d . . .
C1 C 1.01977(7) 0.73294(10) 0.26523(17) 0.0267(3) Uani 1 1 d . . .
H1A H 0.9913 0.6660 0.3267 0.040 Uiso 1 1 calc R . .
H1B H 1.0821 0.7282 0.2908 0.040 Uiso 1 1 calc R . .
H1C H 1.0073 0.7243 0.1390 0.040 Uiso 1 1 calc R . .
C2 C 0.90054(6) 0.86795(9) 0.31085(14) 0.0181(2) Uani 1 1 d . . .
C3 C 0.87011(7) 0.97175(9) 0.39722(14) 0.0207(2) Uani 1 1 d . . .
H3 H 0.9093 1.0258 0.4590 0.025 Uiso 1 1 calc R . .
C4 C 0.78256(7) 0.99583(9) 0.39260(14) 0.0199(2) Uani 1 1 d . . .
H4 H 0.7625 1.0668 0.4518 0.024 Uiso 1 1 calc R . .
C5 C 0.72302(7) 0.91885(9) 0.30356(14) 0.0196(2) Uani 1 1 d . . .
C6 C 0.75475(7) 0.81547(9) 0.21696(15) 0.0213(2) Uani 1 1 d . . .
H6 H 0.7155 0.7613 0.1556 0.026 Uiso 1 1 calc R . .
C7 C 0.84265(7) 0.79032(9) 0.21879(14) 0.0199(2) Uani 1 1 d . . .
H7 H 0.8630 0.7205 0.1575 0.024 Uiso 1 1 calc R . .
C8 C 0.62799(7) 0.94938(9) 0.29337(15) 0.0221(2) Uani 1 1 d . . .
H8A H 0.6102 0.9671 0.1698 0.027 Uiso 1 1 calc R . .
H8B H 0.6195 1.0265 0.3607 0.027 Uiso 1 1 calc R . .
C9 C 0.56831(7) 0.85017(9) 0.36020(15) 0.0207(2) Uani 1 1 d . . .
C10 C 0.47392(7) 0.86485(9) 0.32226(14) 0.0191(2) Uani 1 1 d . . .
C11 C 0.41951(6) 0.76848(9) 0.37058(15) 0.0195(2) Uani 1 1 d . . .
H11 H 0.4431 0.6998 0.4348 0.023 Uiso 1 1 calc R . .
C12 C 0.33244(7) 0.77157(9) 0.32654(15) 0.0203(2) Uani 1 1 d . . .
H12 H 0.2968 0.7047 0.3589 0.024 Uiso 1 1 calc R . .
C13 C 0.29638(6) 0.87276(9) 0.23445(14) 0.0181(2) Uani 1 1 d . . .
C14 C 0.34853(7) 0.97308(9) 0.19185(14) 0.0202(2) Uani 1 1 d . . .
H14 H 0.3242 1.0439 0.1342 0.024 Uiso 1 1 calc R . .
C15 C 0.43636(7) 0.96760(9) 0.23509(14) 0.0201(2) Uani 1 1 d . . .
H15 H 0.4719 1.0352 0.2049 0.024 Uiso 1 1 calc R . .
C16 C 0.16893(7) 0.96653(9) 0.10291(15) 0.0244(3) Uani 1 1 d . . .
H16A H 0.1815 1.0441 0.1662 0.037 Uiso 1 1 calc R . .
H16B H 0.1065 0.9530 0.0936 0.037 Uiso 1 1 calc R . .
H16C H 0.1908 0.9719 -0.0145 0.037 Uiso 1 1 calc R . .

loop_
_atom_site_aniso_label
_atom_site_aniso_U_11
_atom_site_aniso_U_22
_atom_site_aniso_U_33
_atom_site_aniso_U_23
_atom_site_aniso_U_13
_atom_site_aniso_U_12
O1 0.0198(4) 0.0181(4) 0.0344(5) -0.0015(3) 0.0000(3) 0.0005(3)
O2 0.0198(4) 0.0156(4) 0.0308(5) 0.0036(3) -0.0025(3) 0.0004(3)
O3 0.0251(4) 0.0210(4) 0.0353(6) 0.0081(4) -0.0028(4) 0.0010(4)
C1 0.0236(6) 0.0220(6) 0.0347(8) -0.0002(5) 0.0036(5) 0.0063(5)
C2 0.0190(6) 0.0149(5) 0.0202(6) 0.0039(4) 0.0007(4) -0.0004(4)
C3 0.0255(6) 0.0150(5) 0.0214(6) -0.0002(4) -0.0004(5) -0.0050(4)
C4 0.0261(6) 0.0134(5) 0.0205(6) -0.0010(4) 0.0039(5) 0.0002(4)
C5 0.0199(6) 0.0174(5) 0.0218(6) 0.0045(5) 0.0025(5) 0.0008(4)
C6 0.0253(6) 0.0140(5) 0.0243(6) 0.0014(5) -0.0024(5) -0.0048(4)
C7 0.0251(6) 0.0126(5) 0.0220(6) 0.0006(4) 0.0002(5) 0.0003(4)
C8 0.0222(6) 0.0157(5) 0.0283(6) 0.0017(5) 0.0004(5) 0.0000(4)
C9 0.0235(6) 0.0150(5) 0.0235(6) -0.0013(4) 0.0006(5) 0.0002(4)
C10 0.0199(6) 0.0161(5) 0.0212(6) -0.0020(4) 0.0013(5) -0.0008(4)
C11 0.0242(6) 0.0137(5) 0.0206(6) 0.0002(4) 0.0003(5) 0.0032(4)
C12 0.0259(6) 0.0121(5) 0.0231(6) 0.0004(4) 0.0035(5) -0.0014(4)
C13 0.0191(5) 0.0146(5) 0.0206(6) -0.0039(4) 0.0009(4) 0.0008(4)
C14 0.0242(6) 0.0127(5) 0.0237(6) 0.0012(4) 0.0019(5) 0.0023(4)
C15 0.0225(6) 0.0140(5) 0.0243(6) -0.0002(4) 0.0049(5) -0.0031(4)
C16 0.0205(6) 0.0204(5) 0.0321(6) 0.0041(5) -0.0012(5) 0.0043(5)

loop_
_atom_type_symbol
_atom_type_description
_atom_type_scat_dispersion_real
_atom_type_scat_dispersion_imag
_atom_type_scat_source
C C 0.0033 0.0016 'International Tables Vol C Tables 4.2.6.8 and 6.1.1.4'
H H 0.0000 0.0000 'International Tables Vol C Tables 4.2.6.8 and 6.1.1.4'
O O 0.0106 0.0060 'International Tables Vol C Tables 4.2.6.8 and 6.1.1.4'

loop_
_geom_angle_atom_site_label_1
_geom_angle_atom_site_label_2
_geom_angle_atom_site_label_3
_geom_angle
_geom_angle_site_symmetry_1
_geom_angle_site_symmetry_3
_geom_angle_publ_flag
C2 O1 C1 116.84(8) . . y
C13 O2 C16 117.69(8) . . y
O1 C2 C7 124.30(9) . . y
O1 C2 C3 116.04(9) . . y
C7 C2 C3 119.66(10) . . y
C4 C3 C2 119.77(10) . . y
C3 C4 C5 121.84(10) . . y
C4 C5 C6 117.59(10) . . y
C4 C5 C8 121.18(9) . . y
C6 C5 C8 121.16(9) . . y
C7 C6 C5 121.41(10) . . y
C2 C7 C6 119.71(10) . . y
C5 C8 C9 116.25(9) . . y
O3 C9 C10 120.58(9) . . y
O3 C9 C8 121.20(9) . . y
C10 C9 C8 118.20(9) . . y
C11 C10 C15 117.90(10) . . y
C11 C10 C9 118.21(9) . . y
C15 C10 C9 123.84(9) . . y
C12 C11 C10 121.12(10) . . y
C11 C12 C13 120.27(10) . . y
O2 C13 C12 115.07(9) . . y
O2 C13 C14 125.11(9) . . y
C12 C13 C14 119.82(10) . . y
C15 C14 C13 119.09(9) . . y
C14 C15 C10 121.70(10) . . y

loop_
_geom_bond_atom_site_label_1
_geom_bond_atom_site_label_2
_geom_bond_distance
_geom_bond_site_symmetry_2
_geom_bond_publ_flag
O1 C2 1.3785(12) . y
O1 C1 1.4344(13) . y
O2 C13 1.3635(12) . y
O2 C16 1.4368(12) . y
O3 C9 1.2276(12) . y
C2 C7 1.3918(14) . y
C2 C3 1.3945(14) . y
C3 C4 1.3843(15) . y
C4 C5 1.3931(14) . y
C5 C6 1.3993(15) . y
C5 C8 1.5116(14) . y
C6 C7 1.3926(14) . y
C8 C9 1.5218(14) . y
C9 C10 1.4891(14) . y
C10 C11 1.4013(14) . y
C10 C15 1.4030(14) . y
C11 C12 1.3776(14) . y
C12 C13 1.3986(14) . y
C13 C14 1.4000(14) . y
C14 C15 1.3889(15) . y

loop_
_cod_related_entry_id
_cod_related_entry_database
_cod_related_entry_code
1 ChemSpider 60468
